data_7709682
loop_
_publ_author_name
'Zhang, Xiuling'
'Li, Tingting'
'Wei, Jiao'
'Tian, Gao-Hua'
'Cao, Qing-Ling'
'Wang, Yu-Jie'
'Hou, Wen-Li'
'Zhou, Wen-Feng'
'Zhang, Zhen-Wei'
'Hu, Hui'
'Zhang, Yong-Zheng'
'Zhang, Da-Shuai'
'Li, Qing'
'Geng, Longlong'

_publ_section_title
;
 Interpenetrated metal--organic frameworks with enhanced photoluminescence
 for selective recognition of m-xylene from xylene isomers
;
_journal_name_full 'Dalton Transactions'
_journal_paper_doi 10.1039/D1DT03968G
_journal_year 2022
_chemical_formula_moiety 'C62 H45 N5 O13 Zn3'
_chemical_formula_sum 'C62 H45 N5 O13 Zn3'
_chemical_formula_weight 1264.14
_space_group_crystal_system triclinic
_space_group_IT_number 2
_space_group_name_Hall '-P 1'
_space_group_name_H-M_alt 'P -1'
_atom_sites_solution_hydrogens geom
_atom_sites_solution_primary dual
_audit_creation_date 2021-06-18
_audit_creation_method
;
Olex2 1.2
(compiled 2018.05.29 svn.r3508 for OlexSys, GUI svn.r5506)
;
_audit_update_record
;
2021-06-18 deposited with the CCDC.	2022-02-08 downloaded from the CCDC.
;
_cell_angle_alpha 85.0430(10)
_cell_angle_beta 75.3070(10)
_cell_angle_gamma 64.9710(10)
_cell_formula_units_Z 2
_cell_length_a 12.6898(5)
_cell_length_b 14.5206(5)
_cell_length_c 22.7147(8)
_cell_measurement_reflns_used 9947
_cell_measurement_temperature 296(2)
_cell_measurement_theta_max 27.47
_cell_measurement_theta_min 2.23
_cell_volume 3667.4(2)
_computing_cell_refinement 'SAINT V8.38A (?, 2016)'
_computing_data_reduction 'SAINT V8.38A (?, 2016)'
_computing_molecular_graphics 'Olex2 (Dolomanov et al., 2009)'
_computing_publication_material 'Olex2 (Dolomanov et al., 2009)'
_computing_structure_refinement 'ShelXL (Sheldrick, 2015)'
_computing_structure_solution 'ShelXT (Sheldrick, 2015)'
_diffrn_ambient_temperature 296.15
_diffrn_measured_fraction_theta_full 0.993
_diffrn_measured_fraction_theta_max 0.985
_diffrn_measurement_device_type 'CCD area detector'
_diffrn_measurement_method 'phi and omega scans'
_diffrn_radiation_monochromator graphite
_diffrn_radiation_type MoK\a
_diffrn_radiation_wavelength 0.71073
_diffrn_reflns_av_R_equivalents 0.0444
_diffrn_reflns_av_unetI/netI 0.0747
_diffrn_reflns_Laue_measured_fraction_full 0.993
_diffrn_reflns_Laue_measured_fraction_max 0.985
_diffrn_reflns_limit_h_max 16
_diffrn_reflns_limit_h_min -16
_diffrn_reflns_limit_k_max 16
_diffrn_reflns_limit_k_min -18
_diffrn_reflns_limit_l_max 29
_diffrn_reflns_limit_l_min -29
_diffrn_reflns_number 34123
_diffrn_reflns_point_group_measured_fraction_full 0.993
_diffrn_reflns_point_group_measured_fraction_max 0.985
_diffrn_reflns_theta_full 25.242
_diffrn_reflns_theta_max 27.593
_diffrn_reflns_theta_min 2.237
_exptl_absorpt_coefficient_mu 1.028
_exptl_absorpt_correction_T_max 0.7456
_exptl_absorpt_correction_T_min 0.6276
_exptl_absorpt_correction_type none
_exptl_absorpt_process_details
'SADABS-2016/2 (Bruker,2016/2) was used for absorption correction. wR2(int) was 0.1123 before and 0.0503 after correction. The Ratio of minimum to maximum transmission is 0.8417. The \l/2 correction factor is Not present.'
_exptl_crystal_colour yellow
_exptl_crystal_density_diffrn 1.145
_exptl_crystal_description block
_exptl_crystal_F_000 1292
_refine_diff_density_max 0.490
_refine_diff_density_min -0.503
_refine_diff_density_rms 0.079
_refine_ls_extinction_method none
_refine_ls_goodness_of_fit_ref 1.027
_refine_ls_hydrogen_treatment constr
_refine_ls_matrix_type full
_refine_ls_number_parameters 751
_refine_ls_number_reflns 16753
_refine_ls_number_restraints 0
_refine_ls_restrained_S_all 1.027
_refine_ls_R_factor_all 0.0793
_refine_ls_R_factor_gt 0.0532
_refine_ls_shift/su_max 0.001
_refine_ls_shift/su_mean 0.000
_refine_ls_structure_factor_coef Fsqd
_refine_ls_weighting_details 'w=1/[\s^2^(Fo^2^)+(0.0668P)^2^+2.0804P] where P=(Fo^2^+2Fc^2^)/3'
_refine_ls_weighting_scheme calc
_refine_ls_wR_factor_gt 0.1376
_refine_ls_wR_factor_ref 0.1502
_reflns_Friedel_coverage 0.000
_reflns_number_gt 11731
_reflns_number_total 16753
_reflns_threshold_expression 'I > 2\s(I)'
_cod_data_source_file d1dt03968g2.cif
_cod_data_source_block DZU-102
_cod_database_code 7709682
_shelx_shelxl_version_number 2018/3
_shelx_space_group_comment
;
The symmetry employed for this shelxl refinement is uniquely defined
by the following loop, which should always be used as a source of
symmetry information in preference to the above space-group names.
They are only intended as comments.
;
_olex2_refinement_description
;
1. Fixed Uiso
 At 1.2 times of:
  All C(H) groups
 At 1.5 times of:
  All C(H,H,H) groups
2.a Aromatic/amide H refined with riding coordinates:
 C20(H20), C14(H14), C17(H17), C16(H16), C21(H21), C4(H4), C31(H31), C3(H3),
 C37(H37), C13(H13), C30(H30), C9(H9), C56(H56), C55(H55), C25(H25), C6(H6),
 C10(H10), C57(H57), C35(H35), C24(H24), C38(H38), C7(H7), C52(H52), C27(H27),
 C34(H34), C46(H46), C53(H53), C49(H49), C42(H42), C41(H41), C28(H28), C47(H47),
  C58(H58), C50(H50), C43(H43), C44(H44)
2.b Idealised Me refined as rotating group:
 C62(H62A,H62B,H62C), C60(H60A,H60B,H60C), C61(H61A,H61B,H61C)
;
_olex2_submission_special_instructions 'No special instructions were received'

loop_
_space_group_symop_operation_xyz
'x, y, z'
'-x, -y, -z'

loop_
_atom_site_label
_atom_site_type_symbol
_atom_site_fract_x
_atom_site_fract_y
_atom_site_fract_z
_atom_site_U_iso_or_equiv
_atom_site_adp_type
_atom_site_occupancy
_atom_site_site_symmetry_order
_atom_site_calc_flag
_atom_site_refinement_flags_posn
_atom_site_refinement_flags_adp
_atom_site_refinement_flags_occupancy
_atom_site_disorder_assembly
_atom_site_disorder_group
Zn1 Zn 0.25824(4) 0.90490(3) 0.74785(2) 0.02655(11) Uani 1 1 d . . . . .
Zn2 Zn 0.19137(4) 0.99532(3) 0.90987(2) 0.02477(11) Uani 1 1 d . . . . .
Zn3 Zn 0.24561(4) 0.98339(3) 0.58392(2) 0.03231(12) Uani 1 1 d . . . . .
O4 O 1.1291(2) 0.88858(17) 0.91810(11) 0.0316(6) Uani 1 1 d . . . . .
O3 O 1.1185(2) 0.91080(18) 0.82184(11) 0.0330(6) Uani 1 1 d . . . . .
O5 O 1.0495(2) 0.12931(16) 0.90689(11) 0.0335(6) Uani 1 1 d . . . . .
O1 O 0.3877(2) 0.81139(17) 0.78689(12) 0.0364(6) Uani 1 1 d . . . . .
O7 O 0.2221(3) 0.81214(19) 0.70427(13) 0.0430(7) Uani 1 1 d . . . . .
O12 O -0.6199(3) 0.92056(19) 0.66928(13) 0.0448(7) Uani 1 1 d . . . . .
O6 O 1.2156(2) 0.14671(18) 0.89696(12) 0.0386(6) Uani 1 1 d . . . . .
O2 O 0.3497(2) 0.93211(17) 0.85326(13) 0.0388(6) Uani 1 1 d . . . . .
O13 O 0.1694(2) 1.05416(17) 0.75013(12) 0.0410(7) Uani 1 1 d . . . . .
O11 O -0.5839(3) 0.8830(2) 0.57204(13) 0.0483(7) Uani 1 1 d . . . . .
O9 O 0.2341(3) 0.12255(18) 0.58928(12) 0.0423(7) Uani 1 1 d . . . . .
N2 N 0.2181(3) 0.9801(2) -0.00356(13) 0.0275(6) Uani 1 1 d . . . . .
N3 N 0.8519(3) 0.61555(19) 0.89717(13) 0.0274(6) Uani 1 1 d . . . . .
O10 O 0.0551(3) 0.1293(2) 0.59726(15) 0.0563(8) Uani 1 1 d . . . . .
O8 O 0.1543(3) 0.9120(2) 0.62941(18) 0.0658(10) Uani 1 1 d . . . . .
N1 N 0.2413(3) 0.9726(2) 0.49434(15) 0.0417(8) Uani 1 1 d . . . . .
N4 N -0.0714(3) 0.6025(2) 0.62098(15) 0.0354(7) Uani 1 1 d . . . . .
C18 C 1.0384(3) 0.2968(2) 0.90150(15) 0.0243(7) Uani 1 1 d . . . . .
C20 C 0.9141(3) 0.3428(2) 0.90962(16) 0.0283(8) Uani 1 1 d . . . . .
H20 H 0.871877 0.302382 0.916030 0.034 Uiso 1 1 calc R . . . .
C14 C 0.9403(3) 0.7232(3) 0.83702(16) 0.0310(8) Uani 1 1 d . . . . .
H14 H 0.915772 0.711995 0.804087 0.037 Uiso 1 1 calc R . . . .
C8 C 0.9159(3) 0.6786(2) 0.89179(15) 0.0259(7) Uani 1 1 d . . . . .
C17 C 1.0987(3) 0.3594(2) 0.89260(15) 0.0272(7) Uani 1 1 d . . . . .
H17 H 1.181238 0.330697 0.888050 0.033 Uiso 1 1 calc R . . . .
C12 C 1.1006(3) 0.8716(2) 0.87207(15) 0.0255(7) Uani 1 1 d . . . . .
C1 C 0.4109(3) 0.8442(2) 0.82911(17) 0.0306(8) Uani 1 1 d . . . . .
C29 C -0.0216(3) 0.4962(2) 0.61248(16) 0.0315(8) Uani 1 1 d . . . . .
C16 C 1.0375(3) 0.4643(2) 0.89040(16) 0.0279(8) Uani 1 1 d . . . . .
H16 H 1.079759 0.504772 0.883672 0.033 Uiso 1 1 calc R . . . .
C15 C 0.9140(3) 0.5093(2) 0.89813(15) 0.0244(7) Uani 1 1 d . . . . .
C5 C 0.7389(3) 0.6643(2) 0.88237(16) 0.0265(7) Uani 1 1 d . . . . .
C19 C 1.1051(3) 0.1862(2) 0.90185(15) 0.0269(7) Uani 1 1 d . . . . .
C11 C 1.0373(3) 0.8025(2) 0.87991(15) 0.0249(7) Uani 1 1 d . . . . .
N5 N 0.1037(4) 1.2225(2) 0.74818(15) 0.0539(11) Uani 1 1 d . . . . .
C21 C 0.8524(3) 0.4474(2) 0.90833(16) 0.0291(8) Uani 1 1 d . . . . .
H21 H 0.769552 0.476397 0.914293 0.035 Uiso 1 1 calc R . . . .
C22 C 0.1680(3) 0.8348(3) 0.66232(19) 0.0376(9) Uani 1 1 d . . . . .
C4 C 0.7100(3) 0.6306(2) 0.83583(17) 0.0319(8) Uani 1 1 d . . . . .
H4 H 0.762920 0.569356 0.815452 0.038 Uiso 1 1 calc R . . . .
C2 C 0.5234(3) 0.7791(2) 0.84893(16) 0.0284(7) Uani 1 1 d . . . . .
C31 C 0.1471(4) 0.3359(3) 0.58767(16) 0.0348(8) Uani 1 1 d . . . . .
H31 H 0.229747 0.298768 0.576291 0.042 Uiso 1 1 calc R . . . .
C39 C -0.4277(3) 0.7964(2) 0.62194(16) 0.0308(8) Uani 1 1 d . . . . .
C3 C 0.6031(3) 0.6876(2) 0.81958(16) 0.0308(8) Uani 1 1 d . . . . .
H3 H 0.584639 0.663986 0.788492 0.037 Uiso 1 1 calc R . . . .
C36 C -0.1937(3) 0.6642(2) 0.62177(17) 0.0297(8) Uani 1 1 d . . . . .
C37 C -0.2657(4) 0.7269(3) 0.67129(17) 0.0365(9) Uani 1 1 d . . . . .
H37 H -0.235293 0.725619 0.704668 0.044 Uiso 1 1 calc R . . . .
C13 C 1.0011(3) 0.7847(3) 0.83075(15) 0.0296(8) Uani 1 1 d . . . . .
H13 H 1.017767 0.814186 0.793564 0.036 Uiso 1 1 calc R . . . .
C30 C 0.1007(4) 0.4403(2) 0.59361(16) 0.0334(8) Uani 1 1 d . . . . .
H30 H 0.151751 0.473046 0.584905 0.040 Uiso 1 1 calc R . . . .
C9 C 0.9505(4) 0.6966(3) 0.94130(16) 0.0324(8) Uani 1 1 d . . . . .
H9 H 0.933606 0.667065 0.978424 0.039 Uiso 1 1 calc R . . . .
C26 C -0.0048(3) 0.6544(2) 0.63060(16) 0.0306(8) Uani 1 1 d . . . . .
C56 C 0.2858(3) 1.0173(3) 0.01475(16) 0.0326(8) Uani 1 1 d . . . . .
H56 H 0.327515 1.047770 -0.013569 0.039 Uiso 1 1 calc R . . . .
C40 C -0.5526(4) 0.8706(3) 0.62181(18) 0.0349(9) Uani 1 1 d . . . . .
C33 C 0.1237(4) 0.1720(3) 0.59414(17) 0.0377(9) Uani 1 1 d . . . . .
C54 C 0.2315(3) 0.9700(3) 0.11840(16) 0.0321(8) Uani 1 1 d . . . . .
C55 C 0.2951(4) 1.0116(3) 0.07423(17) 0.0377(9) Uani 1 1 d . . . . .
H55 H 0.344759 1.036035 0.084900 0.045 Uiso 1 1 calc R . . . .
C25 C 0.0685(4) 0.6221(3) 0.67134(17) 0.0351(9) Uani 1 1 d . . . . .
H25 H 0.078949 0.561815 0.691926 0.042 Uiso 1 1 calc R . . . .
C6 C 0.6561(3) 0.7556(3) 0.91299(18) 0.0362(9) Uani 1 1 d . . . . .
H6 H 0.673047 0.778569 0.944906 0.043 Uiso 1 1 calc R . . . .
C10 C 1.0104(3) 0.7592(3) 0.93507(16) 0.0312(8) Uani 1 1 d . . . . .
H10 H 1.032602 0.772035 0.968401 0.037 Uiso 1 1 calc R . . . .
C48 C 0.2392(4) 0.9648(3) 0.30616(18) 0.0378(9) Uani 1 1 d . . . . .
C57 C 0.1586(4) 0.9373(3) 0.03838(16) 0.0332(9) Uani 1 1 d . . . . .
H57 H 0.112193 0.910541 0.026378 0.040 Uiso 1 1 calc R . . . .
C35 C -0.0972(4) 0.4459(3) 0.62315(19) 0.0421(10) Uani 1 1 d . . . . .
H35 H -0.179791 0.482694 0.635639 0.050 Uiso 1 1 calc R . . . .
C24 C 0.1257(4) 0.6800(3) 0.68115(17) 0.0343(8) Uani 1 1 d . . . . .
H24 H 0.175146 0.657807 0.708182 0.041 Uiso 1 1 calc R . . . .
C32 C 0.0733(4) 0.2854(3) 0.59832(16) 0.0339(9) Uani 1 1 d . . . . .
C51 C 0.2349(4) 0.9685(3) 0.18306(17) 0.0365(9) Uani 1 1 d . . . . .
C38 C -0.3823(4) 0.7914(3) 0.67211(17) 0.0357(8) Uani 1 1 d . . . . .
H38 H -0.431030 0.831942 0.706477 0.043 Uiso 1 1 calc R . . . .
C7 C 0.5500(3) 0.8119(3) 0.89667(17) 0.0346(8) Uani 1 1 d . . . . .
H7 H 0.495790 0.872251 0.917690 0.042 Uiso 1 1 calc R . . . .
C52 C 0.1385(4) 0.9692(3) 0.22883(17) 0.0380(9) Uani 1 1 d . . . . .
H52 H 0.071450 0.971041 0.218244 0.046 Uiso 1 1 calc R . . . .
C27 C -0.0202(4) 0.7446(3) 0.6003(2) 0.0448(10) Uani 1 1 d . . . . .
H27 H -0.068610 0.766576 0.572802 0.054 Uiso 1 1 calc R . . . .
C23 C 0.1105(3) 0.7707(2) 0.65131(17) 0.0333(8) Uani 1 1 d . . . . .
C34 C -0.0494(4) 0.3420(3) 0.6152(2) 0.0441(10) Uani 1 1 d . . . . .
H34 H -0.100375 0.309319 0.621187 0.053 Uiso 1 1 calc R . . . .
C46 C 0.1685(4) 0.9341(3) 0.41654(17) 0.0434(10) Uani 1 1 d . . . . .
H46 H 0.118127 0.909460 0.406754 0.052 Uiso 1 1 calc R . . . .
C53 C 0.1391(4) 0.9672(3) 0.28975(18) 0.0376(9) Uani 1 1 d . . . . .
H53 H 0.073354 0.967509 0.319568 0.045 Uiso 1 1 calc R . . . .
C45 C 0.2401(4) 0.9654(3) 0.37135(18) 0.0398(10) Uani 1 1 d . . . . .
C59 C 0.1936(4) 1.1298(3) 0.74583(17) 0.0436(10) Uani 1 1 d . . . . .
C49 C 0.3343(4) 0.9644(4) 0.26123(19) 0.0553(13) Uani 1 1 d . . . . .
H49 H 0.400765 0.963825 0.271766 0.066 Uiso 1 1 calc R . . . .
C42 C -0.2385(4) 0.6659(3) 0.57212(19) 0.0453(10) Uani 1 1 d . . . . .
H42 H -0.190701 0.622561 0.538731 0.054 Uiso 1 1 calc R . . . .
C41 C -0.3547(4) 0.7322(3) 0.57247(18) 0.0431(10) Uani 1 1 d . . . . .
H41 H -0.384557 0.733911 0.538818 0.052 Uiso 1 1 calc R . . . .
C28 C 0.0371(4) 0.8015(3) 0.6115(2) 0.0450(11) Uani 1 1 d . . . . .
H28 H 0.025658 0.862380 0.591462 0.054 Uiso 1 1 calc R . . . .
C47 C 0.1710(4) 0.9393(4) 0.47658(19) 0.0503(11) Uani 1 1 d . . . . .
H47 H 0.120774 0.918349 0.506283 0.060 Uiso 1 1 calc R . . . .
C58 C 0.1633(4) 0.9312(3) 0.09840(17) 0.0376(9) Uani 1 1 d . . . . .
H58 H 0.120442 0.900795 0.125922 0.045 Uiso 1 1 calc R . . . .
C62 C -0.0186(5) 1.2298(3) 0.7571(2) 0.0634(14) Uani 1 1 d . . . . .
H62A H -0.020959 1.191461 0.725458 0.095 Uiso 1 1 calc GR . . . .
H62B H -0.073040 1.299752 0.755678 0.095 Uiso 1 1 calc GR . . . .
H62C H -0.041579 1.203032 0.795954 0.095 Uiso 1 1 calc GR . . . .
C50 C 0.3336(4) 0.9649(4) 0.19987(19) 0.0542(13) Uani 1 1 d . . . . .
H50 H 0.400282 0.962714 0.170087 0.065 Uiso 1 1 calc R . . . .
C43 C 0.3089(6) 1.0029(4) 0.4510(2) 0.0715(17) Uani 1 1 d . . . . .
H43 H 0.357848 1.027589 0.462224 0.086 Uiso 1 1 calc R . . . .
C44 C 0.3127(5) 1.0011(4) 0.3902(2) 0.0699(17) Uani 1 1 d . . . . .
H44 H 0.363357 1.023417 0.361804 0.084 Uiso 1 1 calc R . . . .
C60 C 0.3184(5) 1.1179(4) 0.7382(2) 0.0621(14) Uani 1 1 d . . . . .
H60A H 0.366802 1.050094 0.748391 0.093 Uiso 1 1 calc GR . . . .
H60B H 0.319104 1.165826 0.764501 0.093 Uiso 1 1 calc GR . . . .
H60C H 0.350159 1.130079 0.696643 0.093 Uiso 1 1 calc GR . . . .
C61 C 0.1219(6) 1.3164(3) 0.7429(2) 0.079(2) Uani 1 1 d . . . . .
H61A H 0.084485 1.353881 0.780858 0.119 Uiso 1 1 calc GR . . . .
H61B H 0.086877 1.356913 0.711390 0.119 Uiso 1 1 calc GR . . . .
H61C H 0.206136 1.299804 0.732837 0.119 Uiso 1 1 calc GR . . . .

loop_
_atom_site_aniso_label
_atom_site_aniso_U_11
_atom_site_aniso_U_22
_atom_site_aniso_U_33
_atom_site_aniso_U_23
_atom_site_aniso_U_13
_atom_site_aniso_U_12
Zn1 0.0233(2) 0.01896(19) 0.0397(2) 0.00320(16) -0.01486(19) -0.00739(16)
Zn2 0.0285(2) 0.01648(18) 0.0358(2) 0.00425(15) -0.01894(19) -0.00974(16)
Zn3 0.0369(3) 0.01929(19) 0.0395(2) -0.00383(16) -0.0221(2) -0.00239(18)
O4 0.0424(16) 0.0241(12) 0.0424(14) 0.0069(10) -0.0252(13) -0.0197(12)
O3 0.0348(15) 0.0339(13) 0.0397(14) 0.0150(11) -0.0190(13) -0.0202(12)
O5 0.0422(16) 0.0150(11) 0.0504(15) 0.0082(10) -0.0253(14) -0.0121(11)
O1 0.0277(15) 0.0251(12) 0.0572(17) 0.0042(12) -0.0229(14) -0.0053(11)
O7 0.0519(19) 0.0293(14) 0.0573(18) -0.0046(12) -0.0185(16) -0.0218(13)
O12 0.0338(17) 0.0300(14) 0.0555(18) -0.0033(13) 0.0026(14) -0.0059(12)
O6 0.0303(15) 0.0244(13) 0.0556(17) 0.0061(12) -0.0119(14) -0.0063(11)
O2 0.0224(14) 0.0196(12) 0.0719(19) -0.0052(12) -0.0135(14) -0.0039(10)
O13 0.0347(16) 0.0182(12) 0.0583(17) 0.0032(11) 0.0065(14) -0.0102(11)
O11 0.0430(18) 0.0320(14) 0.0584(18) -0.0057(13) -0.0246(16) 0.0034(13)
O9 0.0505(19) 0.0193(12) 0.0542(17) -0.0021(11) -0.0281(15) -0.0025(12)
N2 0.0313(17) 0.0236(14) 0.0348(16) 0.0055(12) -0.0178(14) -0.0135(13)
N3 0.0271(16) 0.0149(12) 0.0464(17) 0.0034(12) -0.0186(14) -0.0098(12)
O10 0.056(2) 0.0245(14) 0.084(2) -0.0070(14) -0.0147(19) -0.0126(14)
O8 0.047(2) 0.0364(16) 0.128(3) 0.0324(18) -0.045(2) -0.0218(15)
N1 0.053(2) 0.0304(16) 0.0396(19) -0.0076(14) -0.0249(18) -0.0061(16)
N4 0.0308(18) 0.0174(14) 0.057(2) -0.0081(13) -0.0228(16) -0.0005(13)
C18 0.031(2) 0.0173(15) 0.0295(17) 0.0046(13) -0.0155(16) -0.0115(14)
C20 0.030(2) 0.0210(16) 0.042(2) 0.0054(14) -0.0165(17) -0.0147(15)
C14 0.042(2) 0.0276(17) 0.0343(19) 0.0034(14) -0.0230(18) -0.0180(17)
C8 0.031(2) 0.0138(14) 0.0373(19) 0.0015(13) -0.0153(17) -0.0095(14)
C17 0.0242(19) 0.0217(16) 0.0396(19) 0.0031(14) -0.0153(16) -0.0095(14)
C12 0.0269(19) 0.0164(14) 0.0367(19) 0.0061(13) -0.0157(16) -0.0088(14)
C1 0.0226(19) 0.0212(16) 0.050(2) 0.0077(15) -0.0125(17) -0.0103(15)
C29 0.039(2) 0.0206(16) 0.0364(19) -0.0037(14) -0.0217(18) -0.0055(15)
C16 0.030(2) 0.0220(16) 0.042(2) 0.0056(14) -0.0177(17) -0.0161(15)
C15 0.0272(19) 0.0177(15) 0.0324(18) 0.0050(13) -0.0156(16) -0.0094(14)
C5 0.0264(19) 0.0161(14) 0.042(2) 0.0056(13) -0.0155(17) -0.0102(14)
C19 0.034(2) 0.0202(16) 0.0291(18) 0.0019(13) -0.0127(16) -0.0108(15)
C11 0.0282(19) 0.0172(14) 0.0347(18) 0.0055(13) -0.0175(16) -0.0099(14)
N5 0.095(3) 0.0253(17) 0.0330(18) 0.0001(14) -0.003(2) -0.023(2)
C21 0.0243(19) 0.0221(16) 0.046(2) 0.0067(15) -0.0196(17) -0.0099(14)
C22 0.030(2) 0.0182(16) 0.064(3) -0.0025(16) -0.013(2) -0.0073(15)
C4 0.029(2) 0.0166(15) 0.050(2) 0.0004(14) -0.0174(18) -0.0051(14)
C2 0.0199(18) 0.0216(16) 0.042(2) 0.0056(14) -0.0095(16) -0.0071(14)
C31 0.036(2) 0.0235(17) 0.036(2) -0.0033(14) -0.0119(18) -0.0011(16)
C39 0.032(2) 0.0190(16) 0.038(2) 0.0019(14) -0.0121(17) -0.0060(15)
C3 0.032(2) 0.0211(16) 0.043(2) -0.0009(14) -0.0221(18) -0.0077(15)
C36 0.0247(19) 0.0168(15) 0.046(2) -0.0017(14) -0.0148(17) -0.0029(14)
C37 0.033(2) 0.043(2) 0.037(2) -0.0031(17) -0.0131(18) -0.0161(18)
C13 0.039(2) 0.0296(17) 0.0295(18) 0.0069(14) -0.0154(17) -0.0198(17)
C30 0.038(2) 0.0214(16) 0.038(2) -0.0012(14) -0.0109(18) -0.0082(16)
C9 0.045(2) 0.0299(18) 0.0359(19) 0.0101(15) -0.0202(19) -0.0242(18)
C26 0.027(2) 0.0189(16) 0.042(2) -0.0041(14) -0.0122(17) -0.0030(14)
C56 0.037(2) 0.0354(19) 0.040(2) 0.0071(16) -0.0199(18) -0.0242(18)
C40 0.033(2) 0.0253(18) 0.049(2) 0.0011(16) -0.014(2) -0.0126(16)
C33 0.054(3) 0.0211(17) 0.033(2) -0.0003(14) -0.017(2) -0.0069(18)
C54 0.039(2) 0.0266(17) 0.039(2) 0.0098(15) -0.0250(19) -0.0146(16)
C55 0.044(2) 0.040(2) 0.047(2) 0.0065(17) -0.030(2) -0.0248(19)
C25 0.048(2) 0.0181(16) 0.043(2) 0.0019(14) -0.024(2) -0.0099(16)
C6 0.036(2) 0.0247(17) 0.051(2) -0.0068(16) -0.022(2) -0.0066(16)
C10 0.045(2) 0.0283(17) 0.0337(19) 0.0071(14) -0.0241(18) -0.0205(17)
C48 0.045(3) 0.037(2) 0.039(2) 0.0030(16) -0.024(2) -0.0176(19)
C57 0.042(2) 0.0330(19) 0.040(2) 0.0085(16) -0.0234(19) -0.0243(18)
C35 0.036(2) 0.0236(18) 0.068(3) -0.0036(18) -0.022(2) -0.0083(17)
C24 0.040(2) 0.0265(18) 0.041(2) -0.0040(15) -0.0180(19) -0.0128(17)
C32 0.045(2) 0.0219(17) 0.0341(19) -0.0015(14) -0.0178(19) -0.0084(17)
C51 0.043(2) 0.042(2) 0.040(2) 0.0107(17) -0.029(2) -0.0245(19)
C38 0.031(2) 0.040(2) 0.038(2) -0.0088(16) -0.0072(18) -0.0152(18)
C7 0.031(2) 0.0248(17) 0.046(2) -0.0083(15) -0.0100(18) -0.0065(16)
C52 0.041(2) 0.038(2) 0.047(2) 0.0087(17) -0.029(2) -0.0194(19)
C27 0.036(2) 0.032(2) 0.069(3) 0.0160(19) -0.029(2) -0.0096(18)
C23 0.029(2) 0.0188(16) 0.047(2) -0.0047(15) -0.0074(18) -0.0044(15)
C34 0.044(3) 0.0261(19) 0.067(3) -0.0018(18) -0.027(2) -0.0107(18)
C46 0.040(2) 0.053(2) 0.038(2) -0.0063(18) -0.021(2) -0.012(2)
C53 0.042(2) 0.038(2) 0.042(2) 0.0036(17) -0.020(2) -0.0198(19)
C45 0.052(3) 0.036(2) 0.043(2) 0.0052(17) -0.026(2) -0.021(2)
C59 0.062(3) 0.029(2) 0.034(2) 0.0007(16) 0.004(2) -0.023(2)
C49 0.059(3) 0.086(4) 0.046(3) 0.013(2) -0.036(3) -0.043(3)
C42 0.042(3) 0.035(2) 0.044(2) -0.0137(17) -0.019(2) 0.0059(18)
C41 0.046(3) 0.032(2) 0.039(2) -0.0065(16) -0.024(2) 0.0042(18)
C28 0.030(2) 0.0281(19) 0.079(3) 0.017(2) -0.025(2) -0.0102(17)
C47 0.041(3) 0.071(3) 0.039(2) -0.005(2) -0.016(2) -0.018(2)
C58 0.047(3) 0.037(2) 0.043(2) 0.0116(17) -0.027(2) -0.0236(19)
C62 0.070(4) 0.029(2) 0.060(3) 0.001(2) -0.008(3) 0.005(2)
C50 0.060(3) 0.088(4) 0.043(2) 0.018(2) -0.030(2) -0.051(3)
C43 0.119(5) 0.094(4) 0.049(3) 0.011(3) -0.043(3) -0.078(4)
C44 0.111(5) 0.099(4) 0.053(3) 0.024(3) -0.047(3) -0.083(4)
C60 0.081(4) 0.063(3) 0.054(3) -0.005(2) -0.002(3) -0.049(3)
C61 0.162(6) 0.031(2) 0.050(3) 0.008(2) -0.021(3) -0.050(3)

loop_
_atom_type_symbol
_atom_type_description
_atom_type_scat_dispersion_real
_atom_type_scat_dispersion_imag
_atom_type_scat_source
C C 0.0033 0.0016 'International Tables Vol C Tables 4.2.6.8 and 6.1.1.4'
H H 0.0000 0.0000 'International Tables Vol C Tables 4.2.6.8 and 6.1.1.4'
N N 0.0061 0.0033 'International Tables Vol C Tables 4.2.6.8 and 6.1.1.4'
O O 0.0106 0.0060 'International Tables Vol C Tables 4.2.6.8 and 6.1.1.4'
Zn Zn 0.2839 1.4301 'International Tables Vol C Tables 4.2.6.8 and 6.1.1.4'

loop_
_geom_angle_atom_site_label_1
_geom_angle_atom_site_label_2
_geom_angle_atom_site_label_3
_geom_angle
_geom_angle_site_symmetry_1
_geom_angle_site_symmetry_3
_geom_angle_publ_flag
O3 Zn1 O12 171.10(10) 1_455 1_655 ?
O1 Zn1 O3 94.83(10) . 1_455 ?
O1 Zn1 O7 104.23(10) . . ?
O1 Zn1 O12 93.42(11) . 1_655 ?
O7 Zn1 O3 88.96(11) . 1_455 ?
O7 Zn1 O12 92.26(12) . 1_655 ?
O13 Zn1 O3 84.20(10) . 1_455 ?
O13 Zn1 O1 132.70(11) . . ?
O13 Zn1 O7 122.99(12) . . ?
O13 Zn1 O12 87.74(10) . 1_655 ?
O4 Zn2 O5 105.89(10) 1_455 1_465 ?
O4 Zn2 O6 165.38(10) 1_455 1_465 ?
O4 Zn2 N2 94.89(10) 1_455 1_556 ?
O4 Zn2 C19 136.07(11) 1_455 1_465 ?
O5 Zn2 O6 59.62(9) 1_465 1_465 ?
O5 Zn2 N2 108.15(11) 1_465 1_556 ?
O5 Zn2 C19 30.18(10) 1_465 1_465 ?
O6 Zn2 C19 29.48(10) 1_465 1_465 ?
O2 Zn2 O4 103.36(10) . 1_455 ?
O2 Zn2 O5 131.14(11) . 1_465 ?
O2 Zn2 O6 86.81(10) . 1_465 ?
O2 Zn2 N2 107.34(12) . 1_556 ?
O2 Zn2 C19 110.75(11) . 1_465 ?
N2 Zn2 O6 91.99(10) 1_556 1_465 ?
N2 Zn2 C19 100.33(10) 1_556 1_465 ?
O11 Zn3 O10 168.77(11) 1_655 1_565 ?
O11 Zn3 N1 94.20(13) 1_655 . ?
O11 Zn3 C33 139.41(13) 1_655 1_565 ?
O9 Zn3 O11 109.86(12) 1_565 1_655 ?
O9 Zn3 O10 58.93(11) 1_565 1_565 ?
O9 Zn3 N1 102.38(12) 1_565 . ?
O9 Zn3 C33 29.58(12) 1_565 1_565 ?
O10 Zn3 C33 29.37(11) 1_565 1_565 ?
O8 Zn3 O11 104.60(13) . 1_655 ?
O8 Zn3 O9 133.76(14) . 1_565 ?
O8 Zn3 O10 85.33(12) . 1_565 ?
O8 Zn3 N1 104.89(15) . . ?
O8 Zn3 C33 110.88(14) . 1_565 ?
N1 Zn3 O10 88.16(12) . 1_565 ?
N1 Zn3 C33 95.16(12) . 1_565 ?
C12 O4 Zn2 116.4(2) . 1_655 ?
C12 O3 Zn1 140.7(2) . 1_655 ?
C19 O5 Zn2 96.9(2) . 1_645 ?
C1 O1 Zn1 119.7(2) . . ?
C22 O7 Zn1 127.0(2) . . ?
C40 O12 Zn1 138.3(2) . 1_455 ?
C19 O6 Zn2 83.82(19) . 1_645 ?
C1 O2 Zn2 133.3(2) . . ?
C59 O13 Zn1 137.1(3) . . ?
C40 O11 Zn3 109.9(3) . 1_455 ?
C33 O9 Zn3 99.4(2) . 1_545 ?
C56 N2 Zn2 123.6(2) . 1_554 ?
C57 N2 Zn2 118.6(2) . 1_554 ?
C57 N2 C56 117.6(3) . . ?
C15 N3 C8 119.7(3) . . ?
C15 N3 C5 123.0(2) . . ?
C5 N3 C8 114.5(2) . . ?
C33 O10 Zn3 79.5(2) . 1_545 ?
C22 O8 Zn3 139.9(3) . . ?
C47 N1 Zn3 124.8(3) . . ?
C43 N1 Zn3 119.4(3) . . ?
C43 N1 C47 115.8(3) . . ?
C29 N4 C36 121.6(3) . . ?
C29 N4 C26 122.6(3) . . ?
C26 N4 C36 115.7(3) . . ?
C20 C18 C19 122.0(3) . . ?
C17 C18 C20 117.9(3) . . ?
C17 C18 C19 120.1(3) . . ?
C21 C20 C18 121.4(3) . . ?
C8 C14 C13 120.4(3) . . ?
C14 C8 N3 119.2(3) . . ?
C14 C8 C9 120.0(3) . . ?
C9 C8 N3 120.8(3) . . ?
C18 C17 C16 121.0(3) . . ?
O4 C12 C11 117.3(3) . . ?
O3 C12 O4 123.9(3) . . ?
O3 C12 C11 118.7(3) . . ?
O1 C1 O2 124.0(3) . . ?
O1 C1 C2 118.4(3) . . ?
O2 C1 C2 117.4(3) . . ?
C30 C29 N4 121.4(3) . . ?
C30 C29 C35 119.1(3) . . ?
C35 C29 N4 119.6(3) . . ?
C15 C16 C17 120.7(3) . . ?
C16 C15 N3 120.6(3) . . ?
C16 C15 C21 118.8(3) . . ?
C21 C15 N3 120.6(3) . . ?
C4 C5 N3 123.5(3) . . ?
C4 C5 C6 118.3(3) . . ?
C6 C5 N3 118.0(3) . . ?
O5 C19 Zn2 52.92(16) . 1_645 ?
O5 C19 C18 119.5(3) . . ?
O6 C19 Zn2 66.70(17) . 1_645 ?
O6 C19 O5 119.5(3) . . ?
O6 C19 C18 121.0(3) . . ?
C18 C19 Zn2 171.8(3) . 1_645 ?
C13 C11 C12 118.9(3) . . ?
C10 C11 C12 121.9(3) . . ?
C10 C11 C13 119.1(3) . . ?
C59 N5 C62 118.3(3) . . ?
C59 N5 C61 122.9(5) . . ?
C61 N5 C62 118.8(4) . . ?
C20 C21 C15 120.3(3) . . ?
O7 C22 O8 124.9(3) . . ?
O7 C22 C23 118.9(3) . . ?
O8 C22 C23 116.1(3) . . ?
C3 C4 C5 120.5(3) . . ?
C3 C2 C1 121.1(3) . . ?
C3 C2 C7 119.1(3) . . ?
C7 C2 C1 119.8(3) . . ?
C30 C31 C32 121.3(4) . . ?
C38 C39 C40 120.0(3) . . ?
C41 C39 C40 121.4(3) . . ?
C41 C39 C38 118.6(3) . . ?
C2 C3 C4 120.8(3) . . ?
C37 C36 N4 119.2(3) . . ?
C37 C36 C42 119.8(3) . . ?
C42 C36 N4 120.9(3) . . ?
C36 C37 C38 120.7(3) . . ?
C14 C13 C11 120.2(3) . . ?
C31 C30 C29 120.1(4) . . ?
C8 C9 C10 119.6(3) . . ?
C25 C26 N4 122.8(3) . . ?
C27 C26 N4 117.3(3) . . ?
C27 C26 C25 119.7(3) . . ?
N2 C56 C55 121.8(3) . . ?
O12 C40 O11 122.7(4) . . ?
O12 C40 C39 119.7(3) . . ?
O11 C40 C39 117.6(4) . . ?
O9 C33 Zn3 50.98(17) . 1_545 ?
O9 C33 C32 118.3(4) . . ?
O10 C33 Zn3 71.1(2) . 1_545 ?
O10 C33 O9 122.0(3) . . ?
O10 C33 C32 119.6(4) . . ?
C32 C33 Zn3 169.2(3) . 1_545 ?
C55 C54 C51 121.8(3) . . ?
C55 C54 C58 116.0(3) . . ?
C58 C54 C51 122.2(3) . . ?
C56 C55 C54 121.1(3) . . ?
C24 C25 C26 119.7(3) . . ?
C7 C6 C5 121.0(3) . . ?
C11 C10 C9 120.8(3) . . ?
C53 C48 C45 120.2(4) . . ?
C49 C48 C53 118.8(3) . . ?
C49 C48 C45 121.0(3) . . ?
N2 C57 C58 122.7(3) . . ?
C34 C35 C29 120.0(4) . . ?
C25 C24 C23 121.1(3) . . ?
C31 C32 C33 121.3(4) . . ?
C31 C32 C34 118.5(3) . . ?
C34 C32 C33 120.2(4) . . ?
C52 C51 C54 120.5(3) . . ?
C50 C51 C54 121.6(4) . . ?
C50 C51 C52 118.0(3) . . ?
C37 C38 C39 120.3(4) . . ?
C6 C7 C2 120.3(3) . . ?
C53 C52 C51 121.9(3) . . ?
C28 C27 C26 119.3(3) . . ?
C24 C23 C22 121.9(3) . . ?
C28 C23 C22 119.9(3) . . ?
C28 C23 C24 118.2(3) . . ?
C35 C34 C32 121.0(4) . . ?
C45 C46 C47 120.0(4) . . ?
C52 C53 C48 119.5(4) . . ?
C46 C45 C48 122.8(3) . . ?
C46 C45 C44 116.0(4) . . ?
C44 C45 C48 121.1(4) . . ?
O13 C59 N5 118.3(4) . . ?
O13 C59 C60 121.1(4) . . ?
N5 C59 C60 120.6(4) . . ?
C48 C49 C50 121.3(4) . . ?
C41 C42 C36 119.4(4) . . ?
C42 C41 C39 121.2(3) . . ?
C23 C28 C27 121.9(3) . . ?
N1 C47 C46 123.7(4) . . ?
C57 C58 C54 120.7(4) . . ?
C51 C50 C49 120.5(4) . . ?
N1 C43 C44 124.9(4) . . ?
C43 C44 C45 119.5(4) . . ?

loop_
_geom_bond_atom_site_label_1
_geom_bond_atom_site_label_2
_geom_bond_distance
_geom_bond_site_symmetry_2
_geom_bond_publ_flag
Zn1 O3 2.088(3) 1_455 ?
Zn1 O1 1.993(2) . ?
Zn1 O7 1.997(2) . ?
Zn1 O12 2.111(3) 1_655 ?
Zn1 O13 1.973(2) . ?
Zn2 O4 1.993(2) 1_455 ?
Zn2 O5 2.027(2) 1_465 ?
Zn2 O6 2.330(2) 1_465 ?
Zn2 O2 1.966(3) . ?
Zn2 N2 2.057(3) 1_556 ?
Zn2 C19 2.522(3) 1_465 ?
Zn3 O11 1.996(3) 1_655 ?
Zn3 O9 1.976(2) 1_565 ?
Zn3 O10 2.414(3) 1_565 ?
Zn3 O8 1.926(3) . ?
Zn3 N1 2.070(3) . ?
Zn3 C33 2.509(4) 1_565 ?
O4 C12 1.264(4) . ?
O3 C12 1.242(4) . ?
O5 C19 1.277(4) . ?
O1 C1 1.255(4) . ?
O7 C22 1.254(4) . ?
O12 C40 1.250(5) . ?
O6 C19 1.248(4) . ?
O2 C1 1.265(4) . ?
O13 C59 1.250(4) . ?
O11 C40 1.265(4) . ?
O9 C33 1.256(5) . ?
N2 C56 1.349(4) . ?
N2 C57 1.339(4) . ?
N3 C8 1.439(4) . ?
N3 C15 1.406(4) . ?
N3 C5 1.420(4) . ?
O10 C33 1.251(5) . ?
O8 C22 1.266(4) . ?
N1 C47 1.332(5) . ?
N1 C43 1.310(6) . ?
N4 C29 1.408(4) . ?
N4 C36 1.423(4) . ?
N4 C26 1.411(4) . ?
C18 C20 1.397(5) . ?
C18 C17 1.389(4) . ?
C18 C19 1.465(4) . ?
C20 C21 1.385(4) . ?
C14 C8 1.378(5) . ?
C14 C13 1.385(4) . ?
C8 C9 1.387(4) . ?
C17 C16 1.389(4) . ?
C12 C11 1.503(4) . ?
C1 C2 1.499(4) . ?
C29 C30 1.381(5) . ?
C29 C35 1.399(5) . ?
C16 C15 1.388(5) . ?
C15 C21 1.393(4) . ?
C5 C4 1.388(5) . ?
C5 C6 1.399(5) . ?
C11 C13 1.392(4) . ?
C11 C10 1.383(4) . ?
N5 C59 1.340(6) . ?
N5 C62 1.471(6) . ?
N5 C61 1.467(5) . ?
C22 C23 1.473(5) . ?
C4 C3 1.383(4) . ?
C2 C3 1.381(5) . ?
C2 C7 1.388(5) . ?
C31 C30 1.379(5) . ?
C31 C32 1.383(5) . ?
C39 C40 1.494(5) . ?
C39 C38 1.385(5) . ?
C39 C41 1.383(5) . ?
C36 C37 1.371(5) . ?
C36 C42 1.381(5) . ?
C37 C38 1.372(5) . ?
C9 C10 1.390(4) . ?
C26 C25 1.390(4) . ?
C26 C27 1.386(5) . ?
C56 C55 1.378(5) . ?
C33 C32 1.494(5) . ?
C54 C55 1.385(5) . ?
C54 C51 1.478(5) . ?
C54 C58 1.388(5) . ?
C25 C24 1.384(5) . ?
C6 C7 1.373(5) . ?
C48 C53 1.399(5) . ?
C48 C45 1.484(5) . ?
C48 C49 1.367(6) . ?
C57 C58 1.373(5) . ?
C35 C34 1.377(5) . ?
C24 C23 1.389(5) . ?
C32 C34 1.384(6) . ?
C51 C52 1.387(6) . ?
C51 C50 1.379(5) . ?
C52 C53 1.384(5) . ?
C27 C28 1.384(5) . ?
C23 C28 1.375(5) . ?
C46 C45 1.372(6) . ?
C46 C47 1.382(5) . ?
C45 C44 1.394(5) . ?
C59 C60 1.485(7) . ?
C49 C50 1.395(5) . ?
C42 C41 1.376(5) . ?
C43 C44 1.371(6) . ?

loop_
_smtbx_masks_void_nr
_smtbx_masks_void_average_x
_smtbx_masks_void_average_y
_smtbx_masks_void_average_z
_smtbx_masks_void_volume
_smtbx_masks_void_count_electrons
_smtbx_masks_void_content
1 0.500 0.500 -0.911 1294.3 140.2 ?
2 0.146 0.180 0.271 8.4 0.0 ?
3 0.854 0.820 0.729 8.4 0.0 ?
